data_7057749
loop_
_publ_author_name
'Dey, Soumyajit'
'Dewey, Jacob R.'
'Wayland, Bradford B.'
'Zdilla, Michael J.'

_publ_section_title
;
 Synthesis of a tethered dibenzotetramethyltetraaza[14]annulene macrocycle
 and the di-nickel(ii) derivative
;
_journal_issue 24
_journal_name_full 'New Journal of Chemistry'
_journal_page_first 19369
_journal_paper_doi 10.1039/C8NJ03154A
_journal_volume 42
_journal_year 2018
_chemical_formula_moiety 'C52 H50 N8 O2, 0.5(C5 H12)'
_chemical_formula_sum 'C54.5 H56 N8 O2'
_chemical_formula_weight 855.07
_space_group_crystal_system triclinic
_space_group_IT_number 2
_space_group_name_Hall '-P 1'
_space_group_name_H-M_alt 'P -1'
_symmetry_space_group_name_Hall '-P 1'
_symmetry_space_group_name_H-M 'P -1'
_atom_sites_solution_hydrogens geom
_atom_sites_solution_primary direct
_atom_sites_solution_secondary difmap
_audit_creation_date 2018-09-06
_audit_creation_method
;
Olex2 1.2
(compiled 2018.05.29 svn.r3508 for OlexSys, GUI svn.r5506)
;
_audit_update_record
;
2018-09-06 deposited with the CCDC.
2018-09-13 downloaded from the CCDC.
;
_cell_angle_alpha 62.50(5)
_cell_angle_beta 82.90(3)
_cell_angle_gamma 73.44(3)
_cell_formula_units_Z 2
_cell_length_a 11.74(2)
_cell_length_b 14.45(3)
_cell_length_c 15.40(3)
_cell_measurement_reflns_used 477
_cell_measurement_temperature 100(2)
_cell_measurement_theta_max 20.73
_cell_measurement_theta_min 2.74
_cell_volume 2221(7)
_computing_cell_refinement 'SAINT v8.34A (Bruker, 2013)'
_computing_data_collection 'COSMO (Bruker AXS)'
_computing_data_reduction 'SAINT v8.34A (Bruker, 2013)'
_computing_molecular_graphics 'Olex2 (Dolomanov et al., 2009)'
_computing_publication_material 'Olex2 (Dolomanov et al., 2009)'
_computing_structure_refinement 'XL (Sheldrick, 2008)'
_computing_structure_solution 'XS (Sheldrick, 2008)'
_diffrn_ambient_temperature 100.0
_diffrn_detector_area_resol_mean 8.333
_diffrn_measured_fraction_theta_full 0.797
_diffrn_measured_fraction_theta_max 0.797
_diffrn_measurement_device_type 'Bruker APEX-II CCD'
_diffrn_measurement_method '\f and \w scans'
_diffrn_radiation_type MoK\a
_diffrn_radiation_wavelength 0.71073
_diffrn_reflns_av_R_equivalents 0.1086
_diffrn_reflns_av_unetI/netI 0.2102
_diffrn_reflns_Laue_measured_fraction_full 0.797
_diffrn_reflns_Laue_measured_fraction_max 0.797
_diffrn_reflns_limit_h_max 12
_diffrn_reflns_limit_h_min -13
_diffrn_reflns_limit_k_max 16
_diffrn_reflns_limit_k_min -15
_diffrn_reflns_limit_l_max 17
_diffrn_reflns_limit_l_min -12
_diffrn_reflns_number 6369
_diffrn_reflns_point_group_measured_fraction_full 0.797
_diffrn_reflns_point_group_measured_fraction_max 0.797
_diffrn_reflns_theta_full 23.256
_diffrn_reflns_theta_max 23.256
_diffrn_reflns_theta_min 1.645
_diffrn_source 'sealed tube'
_diffrn_standards_number 0
_exptl_absorpt_coefficient_mu 0.080
_exptl_absorpt_correction_T_max 0.7451
_exptl_absorpt_correction_T_min 0.3824
_exptl_absorpt_correction_type multi-scan
_exptl_absorpt_process_details
;
SADABS-2014/5 (Bruker,2014/5) was used for absorption correction.
wR2(int) was 0.1753 before and 0.0532 after correction.
The Ratio of minimum to maximum transmission is 0.5132.
The \l/2 correction factor is 0.00150.
;
_exptl_crystal_colour yellow
_exptl_crystal_density_diffrn 1.279
_exptl_crystal_description block
_exptl_crystal_F_000 910
_exptl_crystal_size_max 0.18
_exptl_crystal_size_mid 0.11
_exptl_crystal_size_min 0.06
_refine_diff_density_max 0.406
_refine_diff_density_min -0.371
_refine_diff_density_rms 0.087
_refine_ls_extinction_coef 0.013(2)
_refine_ls_extinction_expression Fc^*^=kFc[1+0.001xFc^2^\l^3^/sin(2\q)]^-1/4^
_refine_ls_extinction_method 'SHELXL-2016/6 (Sheldrick 2016)'
_refine_ls_goodness_of_fit_ref 0.965
_refine_ls_hydrogen_treatment constr
_refine_ls_matrix_type full
_refine_ls_number_parameters 613
_refine_ls_number_reflns 5073
_refine_ls_number_restraints 548
_refine_ls_restrained_S_all 0.913
_refine_ls_R_factor_all 0.1988
_refine_ls_R_factor_gt 0.0875
_refine_ls_shift/su_max 0.000
_refine_ls_shift/su_mean 0.000
_refine_ls_structure_factor_coef Fsqd
_refine_ls_weighting_details 'w=1/[\s^2^(Fo^2^)+(0.0860P)^2^] where P=(Fo^2^+2Fc^2^)/3'
_refine_ls_weighting_scheme calc
_refine_ls_wR_factor_gt 0.1863
_refine_ls_wR_factor_ref 0.2453
_reflns_Friedel_coverage 0.000
_reflns_number_gt 2149
_reflns_number_total 5073
_reflns_threshold_expression 'I > 2\s(I)'
_cod_data_source_file c8nj03154a2.cif
_cod_data_source_block rev
_cod_depositor_comments 'Adding full bibliography for 7057749.cif.'
_cod_original_formula_sum 'C54.50 H56 N8 O2'
_cod_database_code 7057749
_shelx_shelxl_version_number 2016/6
_shelx_space_group_comment
;
The symmetry employed for this shelxl refinement is uniquely defined
by the following loop, which should always be used as a source of
symmetry information in preference to the above space-group names.
They are only intended as comments.
;
_shelx_estimated_absorpt_t_max 0.995
_shelx_estimated_absorpt_t_min 0.986
_olex2_refinement_description
;
1. Fixed Uiso
 At 1.2 times of:
  All C(H) groups, All C(H,H) groups, All N(H) groups
 At 1.5 times of:
  All C(H,H,H) groups
2. Restrained distances
 C2-C3 \\sim C3-C4 \\sim C4-C1 \\sim C1-C1A
 with sigma of 0.02
 C2-C4 \\sim C4-C1A \\sim C3-C1
 with sigma of 0.04
3. Restrained planarity
 C2, C3, C4, C1, C1A
 with sigma of 0.1
4. Uiso/Uaniso restraints and constraints
C2 \\sim C3 \\sim C4 \\sim C1 \\sim C1A: within 2A with sigma of 0.04 and sigma
for terminal atoms of 0.08
5. Rigid body (RIGU) restrains
 C51, N1, C2AA, C7, C1AA, C20, C8, C12, C0AA, C23, C9, N2, C11, N4, C19, O1,
 C10, C3AA, C18, C50, C52, C5, C21, C13, C17, C49, C47, C6, N3, C14, C16, C48,
 C24, C22, C15, O2, C26, C25, C27, N8, C43, N5, C44, C42, C31, C37, C41, C32,
 C36, N7, C38, C40, C33, N6, C35, C30, C39, C34, C28, C29, C46, C45
 with sigma for 1-2 distances of 0.01 and sigma for 1-3 distances of 0.01
 C2, C3, C4, C1, C1A
 with sigma for 1-2 distances of 0.004 and sigma for 1-3 distances of 0.004
 C4, C2, C3, C1, C1A
 with sigma for 1-2 distances of 0.001 and sigma for 1-3 distances of 0.001
 C43, C25, N8, C26
 with sigma for 1-2 distances of 0.001 and sigma for 1-3 distances of 0.001
6. Others
 Fixed Sof: C2(0.5) H2A(0.5) H2B(0.5) H2C(0.5) C3(0.5) H3A(0.5) H3B(0.5)
 C4(0.5) H4A(0.5) H4B(0.5) C1(0.5) H1A(0.5) H1B(0.5) C1A(0.5) H1AA(0.5)
 H1AB(0.5) H1AC(0.5)
7.a Secondary CH2 refined with riding coordinates:
 C3(H3A,H3B), C4(H4A,H4B), C1(H1A,H1B)
7.b Me refined with riding coordinates:
 C2(H2A,H2B,H2C), C1A(H1AA,H1AB,H1AC)
7.c Aromatic/amide H refined with riding coordinates:
 N2(H2), N4(H4), N5(H5), N7(H7), C5(H5A), C8(H8), C9(H9), C10(H10), C11(H11),
 C14(H14), C15(H15), C16(H16), C17(H17), C29(H29), C32(H32), C33(H33), C34(H34),
  C35(H35), C38(H38), C39(H39), C40(H40), C41(H41), C48(H48), C49(H49),
 C50(H50), C52(H52)
7.d Idealised Me refined as rotating group:
 C19(H19A,H19B,H19C), C20(H20A,H20B,H20C), C21(H21A,H21B,H21C), C22(H22A,H22B,
 H22C), C43(H43A,H43B,H43C), C44(H44A,H44B,H44C), C45(H45A,H45B,H45C), C46(H46A,
 H46B,H46C)
;
_olex2_submission_special_instructions 'No special instructions were received'

loop_
_space_group_symop_operation_xyz
'x, y, z'
'-x, -y, -z'

loop_
_atom_site_label
_atom_site_type_symbol
_atom_site_fract_x
_atom_site_fract_y
_atom_site_fract_z
_atom_site_U_iso_or_equiv
_atom_site_adp_type
_atom_site_occupancy
_atom_site_site_symmetry_order
_atom_site_calc_flag
_atom_site_refinement_flags_posn
_atom_site_refinement_flags_adp
_atom_site_refinement_flags_occupancy
_atom_site_disorder_assembly
_atom_site_disorder_group
N1 N 1.3481(6) -0.1192(6) 0.8840(5) 0.0407(19) Uani 1 1 d . U . . .
N2 N 1.3009(6) -0.1932(6) 1.0772(5) 0.047(2) Uani 1 1 d . U . . .
H2 H 1.269542 -0.231577 1.060774 0.057 Uiso 1 1 calc R . . . .
N3 N 1.1066(6) -0.2204(6) 1.0351(5) 0.041(2) Uani 1 1 d . U . . .
N4 N 1.1670(6) -0.1637(5) 0.8471(5) 0.0387(18) Uani 1 1 d . U . . .
H4 H 1.237733 -0.189171 0.874803 0.046 Uiso 1 1 calc R . . . .
N5 N 1.4532(5) -0.3093(6) 0.6627(5) 0.0363(18) Uani 1 1 d . U . . .
H5 H 1.401625 -0.348509 0.679930 0.044 Uiso 1 1 calc R . . . .
N6 N 1.5792(6) -0.5109(6) 0.6913(5) 0.0373(18) Uani 1 1 d . U . . .
N7 N 1.3932(6) -0.5524(5) 0.6492(5) 0.0395(18) Uani 1 1 d . U . . .
H7 H 1.426733 -0.524401 0.676049 0.047 Uiso 1 1 calc R . . . .
N8 N 1.2726(5) -0.3519(5) 0.6245(4) 0.0322(16) Uani 1 1 d . U . . .
O1 O 1.1698(5) 0.1913(5) 0.6691(4) 0.0523(17) Uani 1 1 d . U . . .
O2 O 1.2990(6) -0.0699(5) 0.3648(4) 0.068(2) Uani 1 1 d . U . . .
C0AA C 1.1466(7) -0.0670(7) 0.7719(6) 0.035(2) Uani 1 1 d . U . . .
C1AA C 1.2178(7) 0.0021(6) 0.7495(6) 0.035(2) Uani 1 1 d . U . . .
C2AA C 1.3185(7) -0.0248(7) 0.8136(6) 0.036(2) Uani 1 1 d . U . . .
C3AA C 1.2306(8) -0.1450(8) 1.1282(6) 0.052(3) Uani 1 1 d . U . . .
C5 C 1.1107(8) -0.1352(8) 1.1336(6) 0.051(3) Uani 1 1 d . U . . .
H5A H 1.065289 -0.104277 1.173702 0.062 Uiso 1 1 calc R . . . .
C6 C 1.0496(7) -0.1684(7) 1.0829(6) 0.039(2) Uani 1 1 d . U . . .
C7 C 1.4458(7) -0.1530(7) 0.9488(6) 0.044(2) Uani 1 1 d . U . . .
C8 C 1.5582(7) -0.1529(7) 0.9184(6) 0.050(3) Uani 1 1 d . U . . .
H8 H 1.574819 -0.125410 0.850401 0.060 Uiso 1 1 calc R . . . .
C9 C 1.6498(8) -0.1922(8) 0.9845(7) 0.051(3) Uani 1 1 d . U . . .
H9 H 1.728768 -0.190659 0.962308 0.061 Uiso 1 1 calc R . . . .
C10 C 1.6258(8) -0.2328(7) 1.0809(7) 0.055(3) Uani 1 1 d . U . . .
H10 H 1.688965 -0.260574 1.126436 0.066 Uiso 1 1 calc R . . . .
C11 C 1.5135(8) -0.2352(8) 1.1149(7) 0.057(3) Uani 1 1 d . U . . .
H11 H 1.499067 -0.266490 1.183367 0.068 Uiso 1 1 calc R . . . .
C12 C 1.4175(7) -0.1901(7) 1.0467(6) 0.046(2) Uani 1 1 d . U . . .
C13 C 1.0530(7) -0.2552(6) 0.9836(6) 0.033(2) Uani 1 1 d . U . . .
C14 C 0.9797(7) -0.3237(7) 1.0254(6) 0.043(2) Uani 1 1 d . U . . .
H14 H 0.954291 -0.341772 1.090930 0.051 Uiso 1 1 calc R . . . .
C15 C 0.9425(7) -0.3667(7) 0.9735(7) 0.044(2) Uani 1 1 d . U . . .
H15 H 0.891637 -0.413588 1.003462 0.053 Uiso 1 1 calc R . . . .
C16 C 0.9783(7) -0.3420(7) 0.8804(6) 0.045(2) Uani 1 1 d . U . . .
H16 H 0.952239 -0.371433 0.844955 0.054 Uiso 1 1 calc R . . . .
C17 C 1.0530(7) -0.2738(7) 0.8360(6) 0.047(3) Uani 1 1 d . U . . .
H17 H 1.079121 -0.256623 0.770679 0.057 Uiso 1 1 calc R . . . .
C18 C 1.0881(7) -0.2319(7) 0.8890(6) 0.039(2) Uani 1 1 d . U . . .
C19 C 1.0325(7) -0.0271(7) 0.7129(6) 0.041(2) Uani 1 1 d . U . . .
H19A H 0.966215 -0.043649 0.757668 0.061 Uiso 1 1 calc GR . . . .
H19B H 1.041761 -0.063132 0.670948 0.061 Uiso 1 1 calc GR . . . .
H19C H 1.016345 0.051172 0.672060 0.061 Uiso 1 1 calc GR . . . .
C20 C 1.3799(7) 0.0613(6) 0.7902(6) 0.045(2) Uani 1 1 d . U . . .
H20A H 1.443595 0.033948 0.838284 0.067 Uiso 1 1 calc GR . . . .
H20B H 1.322633 0.124450 0.792574 0.067 Uiso 1 1 calc GR . . . .
H20C H 1.413856 0.082077 0.724530 0.067 Uiso 1 1 calc GR . . . .
C21 C 1.2843(8) -0.0959(8) 1.1746(7) 0.063(3) Uani 1 1 d . U . . .
H21A H 1.330908 -0.049025 1.125914 0.094 Uiso 1 1 calc GR . . . .
H21B H 1.336215 -0.153327 1.229175 0.094 Uiso 1 1 calc GR . . . .
H21C H 1.220960 -0.053122 1.199056 0.094 Uiso 1 1 calc GR . . . .
C22 C 0.9157(7) -0.1311(7) 1.0839(6) 0.049(2) Uani 1 1 d . U . . .
H22A H 0.882332 -0.132618 1.029384 0.074 Uiso 1 1 calc GR . . . .
H22B H 0.891885 -0.057211 1.076900 0.074 Uiso 1 1 calc GR . . . .
H22C H 0.885890 -0.179138 1.145904 0.074 Uiso 1 1 calc GR . . . .
C23 C 1.1916(7) 0.1077(7) 0.6627(6) 0.037(2) Uani 1 1 d . U . . .
C24 C 1.2919(7) -0.0773(7) 0.4467(6) 0.040(2) Uani 1 1 d . U . . .
C25 C 1.2477(7) -0.2572(7) 0.5509(6) 0.0339(19) Uani 1 1 d . U . . .
C26 C 1.3179(7) -0.1836(7) 0.5323(6) 0.0371(19) Uani 1 1 d . U . . .
C27 C 1.4221(7) -0.2146(7) 0.5885(6) 0.034(2) Uani 1 1 d . U . . .
C28 C 1.6415(8) -0.5681(7) 0.6501(6) 0.043(2) Uani 1 1 d . U . . .
C29 C 1.5892(7) -0.6189(7) 0.6126(6) 0.044(2) Uani 1 1 d . U . . .
H29 H 1.641229 -0.663451 0.586580 0.053 Uiso 1 1 calc R . . . .
C30 C 1.4689(8) -0.6098(7) 0.6101(6) 0.042(2) Uani 1 1 d . U . . .
C31 C 1.5611(7) -0.3591(7) 0.7206(6) 0.036(2) Uani 1 1 d . U . . .
C32 C 1.5922(7) -0.3099(7) 0.7697(6) 0.041(2) Uani 1 1 d . U . . .
H32 H 1.544366 -0.241645 0.762830 0.049 Uiso 1 1 calc R . . . .
C33 C 1.6928(8) -0.3601(8) 0.8286(7) 0.046(2) Uani 1 1 d . U . . .
H33 H 1.717480 -0.325237 0.859449 0.055 Uiso 1 1 calc R . . . .
C34 C 1.7552(8) -0.4595(7) 0.8412(6) 0.040(2) Uani 1 1 d . U . . .
H34 H 1.823408 -0.494880 0.882725 0.048 Uiso 1 1 calc R . . . .
C35 C 1.7234(7) -0.5117(7) 0.7962(6) 0.043(2) Uani 1 1 d . U . . .
H35 H 1.768515 -0.582338 0.807667 0.051 Uiso 1 1 calc R . . . .
C36 C 1.6228(7) -0.4593(7) 0.7323(6) 0.036(2) Uani 1 1 d . U . . .
C37 C 1.2676(7) -0.5281(7) 0.6556(6) 0.035(2) Uani 1 1 d . U . . .
C38 C 1.2066(8) -0.6078(7) 0.6789(6) 0.045(2) Uani 1 1 d . U . . .
H38 H 1.248079 -0.677884 0.686068 0.054 Uiso 1 1 calc R . . . .
C39 C 1.0846(8) -0.5811(7) 0.6909(6) 0.043(2) Uani 1 1 d . U . . .
H39 H 1.041366 -0.632227 0.702996 0.052 Uiso 1 1 calc R . . . .
C40 C 1.0269(7) -0.4848(7) 0.6858(6) 0.038(2) Uani 1 1 d . U . . .
H40 H 0.943613 -0.469210 0.696407 0.046 Uiso 1 1 calc R . . . .
C41 C 1.0862(7) -0.4077(7) 0.6655(6) 0.040(2) Uani 1 1 d . U . . .
H41 H 1.044418 -0.340097 0.663733 0.048 Uiso 1 1 calc R . . . .
C42 C 1.2062(7) -0.4287(7) 0.6477(6) 0.034(2) Uani 1 1 d . U . . .
C43 C 1.1451(7) -0.2172(7) 0.4822(6) 0.045(2) Uani 1 1 d . U . . .
H43A H 1.109842 -0.276639 0.496849 0.067 Uiso 1 1 calc GR . . . .
H43B H 1.173224 -0.189937 0.414558 0.067 Uiso 1 1 calc GR . . . .
H43C H 1.085119 -0.158894 0.490538 0.067 Uiso 1 1 calc GR . . . .
C44 C 1.5048(8) -0.1434(7) 0.5568(6) 0.049(2) Uani 1 1 d . U . . .
H44A H 1.586773 -0.188055 0.572407 0.073 Uiso 1 1 calc GR . . . .
H44B H 1.485517 -0.098327 0.591199 0.073 Uiso 1 1 calc GR . . . .
H44C H 1.496407 -0.097090 0.486053 0.073 Uiso 1 1 calc GR . . . .
C45 C 1.7750(8) -0.5830(8) 0.6334(7) 0.059(3) Uani 1 1 d . U . . .
H45A H 1.797294 -0.520705 0.629322 0.089 Uiso 1 1 calc GR . . . .
H45B H 1.795465 -0.588749 0.572076 0.089 Uiso 1 1 calc GR . . . .
H45C H 1.817931 -0.648961 0.687938 0.089 Uiso 1 1 calc GR . . . .
C46 C 1.4255(8) -0.6635(7) 0.5642(6) 0.049(2) Uani 1 1 d . U . . .
H46A H 1.350113 -0.617283 0.530128 0.073 Uiso 1 1 calc GR . . . .
H46B H 1.413497 -0.732686 0.614914 0.073 Uiso 1 1 calc GR . . . .
H46C H 1.484270 -0.676296 0.517255 0.073 Uiso 1 1 calc GR . . . .
C47 C 1.2499(7) 0.0220(7) 0.4597(5) 0.029(2) Uani 1 1 d . U . . .
C48 C 1.2226(7) 0.1200(7) 0.3806(6) 0.042(2) Uani 1 1 d . U . . .
H48 H 1.231094 0.124751 0.316572 0.050 Uiso 1 1 calc R . . . .
C49 C 1.1831(7) 0.2117(7) 0.3923(6) 0.043(2) Uani 1 1 d . U . . .
H49 H 1.163946 0.279693 0.336084 0.052 Uiso 1 1 calc R . . . .
C50 C 1.1702(7) 0.2083(7) 0.4838(6) 0.038(2) Uani 1 1 d . U . . .
H50 H 1.141991 0.272984 0.490751 0.046 Uiso 1 1 calc R . . . .
C51 C 1.1992(7) 0.1087(7) 0.5658(6) 0.036(2) Uani 1 1 d . U . . .
C52 C 1.2386(7) 0.0181(7) 0.5516(6) 0.035(2) Uani 1 1 d . U . . .
H52 H 1.258991 -0.050386 0.607206 0.042 Uiso 1 1 calc R . . . .
C2 C 1.342(2) -0.490(2) 0.8873(19) 0.047(5) Uani 0.5 1 d D U P A -1
H2A H 1.267256 -0.446547 0.851457 0.070 Uiso 0.5 1 calc R . P A -1
H2B H 1.404046 -0.501935 0.841746 0.070 Uiso 0.5 1 calc R . P A -1
H2C H 1.331682 -0.560401 0.937585 0.070 Uiso 0.5 1 calc R . P A -1
C3 C 1.3801(15) -0.4304(14) 0.9374(13) 0.055(4) Uani 0.5 1 d D U P A -1
H3A H 1.391339 -0.359549 0.887582 0.066 Uiso 0.5 1 calc R . P A -1
H3B H 1.318595 -0.418322 0.983926 0.066 Uiso 0.5 1 calc R . P A -1
C4 C 1.500(2) -0.505(3) 0.993(2) 0.046(4) Uani 0.5 1 d D U P A -1
H4A H 1.560444 -0.516970 0.945542 0.055 Uiso 0.5 1 calc R . P A -1
H4B H 1.487816 -0.576584 1.041240 0.055 Uiso 0.5 1 calc R . P A -1
C1 C 1.5420(15) -0.4508(14) 1.0456(12) 0.052(4) Uani 0.5 1 d D U P A -1
H1A H 1.482900 -0.440664 1.094342 0.062 Uiso 0.5 1 calc R . P A -1
H1B H 1.554309 -0.379570 0.997797 0.062 Uiso 0.5 1 calc R . P A -1
C1A C 1.664(3) -0.532(3) 1.098(3) 0.083(10) Uani 0.5 1 d D U P A -1
H1AA H 1.695733 -0.502982 1.132699 0.124 Uiso 0.5 1 calc R . P A -1
H1AB H 1.649466 -0.602069 1.144232 0.124 Uiso 0.5 1 calc R . P A -1
H1AC H 1.720422 -0.541363 1.048301 0.124 Uiso 0.5 1 calc R . P A -1

loop_
_atom_site_aniso_label
_atom_site_aniso_U_11
_atom_site_aniso_U_22
_atom_site_aniso_U_33
_atom_site_aniso_U_23
_atom_site_aniso_U_13
_atom_site_aniso_U_12
N1 0.041(5) 0.058(5) 0.025(4) -0.010(4) -0.010(4) -0.026(4)
N2 0.037(5) 0.078(6) 0.029(5) -0.019(5) -0.005(4) -0.024(4)
N3 0.040(5) 0.064(5) 0.024(4) -0.017(5) -0.004(4) -0.025(4)
N4 0.028(4) 0.052(5) 0.027(4) -0.002(4) -0.012(4) -0.019(4)
N5 0.026(4) 0.055(5) 0.019(4) -0.003(4) -0.002(3) -0.022(4)
N6 0.031(4) 0.050(5) 0.026(4) -0.007(4) -0.012(4) -0.015(4)
N7 0.033(4) 0.054(5) 0.029(5) -0.015(4) -0.004(4) -0.014(4)
N8 0.027(4) 0.044(3) 0.020(4) -0.005(3) -0.013(3) -0.011(3)
O1 0.067(5) 0.049(4) 0.038(4) -0.013(4) -0.017(3) -0.016(4)
O2 0.115(6) 0.065(4) 0.020(4) -0.010(4) -0.006(4) -0.032(5)
C0AA 0.033(5) 0.048(6) 0.019(5) -0.006(5) -0.007(4) -0.015(5)
C1AA 0.042(5) 0.042(5) 0.021(5) -0.008(5) -0.007(4) -0.019(5)
C2AA 0.035(5) 0.051(6) 0.019(5) -0.009(5) -0.006(4) -0.017(5)
C3AA 0.048(6) 0.081(8) 0.030(6) -0.023(6) -0.006(5) -0.024(6)
C5 0.045(6) 0.080(8) 0.026(6) -0.019(6) -0.002(5) -0.019(6)
C6 0.034(5) 0.047(6) 0.019(5) 0.001(5) -0.005(4) -0.011(5)
C7 0.036(5) 0.067(7) 0.030(5) -0.011(5) -0.013(4) -0.024(5)
C8 0.041(6) 0.076(7) 0.038(6) -0.023(6) -0.004(5) -0.025(6)
C9 0.033(6) 0.075(7) 0.043(6) -0.019(6) -0.011(5) -0.021(6)
C10 0.040(6) 0.076(7) 0.046(6) -0.021(6) -0.025(5) -0.011(6)
C11 0.049(6) 0.077(7) 0.038(6) -0.012(6) -0.020(5) -0.022(6)
C12 0.035(5) 0.066(7) 0.034(6) -0.017(6) -0.011(4) -0.014(5)
C13 0.018(5) 0.038(5) 0.028(5) -0.001(5) -0.018(4) 0.000(4)
C14 0.038(6) 0.046(6) 0.029(6) 0.000(5) -0.007(5) -0.015(5)
C15 0.031(5) 0.053(6) 0.042(6) -0.012(6) -0.005(5) -0.018(5)
C16 0.041(6) 0.055(6) 0.036(6) -0.012(6) -0.007(5) -0.020(5)
C17 0.037(6) 0.069(7) 0.037(6) -0.017(6) -0.005(5) -0.025(5)
C18 0.040(6) 0.046(6) 0.031(5) -0.010(5) -0.003(4) -0.021(5)
C19 0.038(5) 0.053(6) 0.020(5) -0.001(5) -0.011(4) -0.017(5)
C20 0.036(5) 0.059(6) 0.041(6) -0.016(6) -0.012(5) -0.021(5)
C21 0.065(7) 0.088(8) 0.048(7) -0.037(7) -0.016(6) -0.020(6)
C22 0.048(6) 0.061(6) 0.023(6) -0.006(6) -0.014(5) -0.010(5)
C23 0.035(5) 0.050(6) 0.029(5) -0.013(5) -0.006(4) -0.019(5)
C24 0.041(6) 0.059(6) 0.019(5) -0.010(5) -0.008(4) -0.021(5)
C25 0.026(4) 0.045(4) 0.020(4) -0.003(3) -0.012(3) -0.009(3)
C26 0.033(5) 0.048(4) 0.022(5) -0.004(4) -0.008(4) -0.015(4)
C27 0.043(6) 0.039(5) 0.013(5) 0.001(5) -0.002(4) -0.019(5)
C28 0.036(5) 0.052(6) 0.036(6) -0.016(6) 0.000(5) -0.013(5)
C29 0.032(5) 0.055(6) 0.032(6) -0.012(6) 0.000(5) -0.005(5)
C30 0.049(6) 0.048(6) 0.017(5) -0.003(5) -0.005(5) -0.015(5)
C31 0.019(5) 0.057(6) 0.029(6) -0.015(5) 0.001(4) -0.013(5)
C32 0.037(5) 0.053(6) 0.028(5) -0.009(5) 0.005(4) -0.025(5)
C33 0.034(5) 0.067(7) 0.043(6) -0.024(6) -0.002(5) -0.024(5)
C34 0.032(5) 0.056(6) 0.023(5) -0.005(6) -0.008(4) -0.019(5)
C35 0.030(5) 0.044(6) 0.037(6) -0.002(6) -0.006(5) -0.011(5)
C36 0.026(5) 0.047(6) 0.029(6) -0.008(5) 0.002(4) -0.017(5)
C37 0.033(5) 0.045(6) 0.019(5) -0.002(5) -0.012(4) -0.012(5)
C38 0.043(6) 0.056(6) 0.034(6) -0.013(6) -0.007(5) -0.020(5)
C39 0.036(5) 0.058(6) 0.036(6) -0.016(6) -0.002(5) -0.019(5)
C40 0.032(5) 0.048(5) 0.030(6) -0.009(5) -0.012(4) -0.012(5)
C41 0.033(5) 0.060(6) 0.027(5) -0.016(5) -0.007(4) -0.014(5)
C42 0.037(5) 0.041(5) 0.020(5) -0.007(5) -0.008(4) -0.011(5)
C43 0.031(4) 0.060(5) 0.023(4) 0.003(4) -0.017(3) -0.015(4)
C44 0.048(6) 0.059(6) 0.029(6) -0.003(6) -0.002(5) -0.026(5)
C45 0.039(6) 0.087(8) 0.053(7) -0.031(7) -0.003(5) -0.018(6)
C46 0.051(6) 0.059(6) 0.030(6) -0.009(6) -0.002(5) -0.024(5)
C47 0.024(5) 0.042(5) 0.014(5) -0.002(5) -0.006(4) -0.013(5)
C48 0.033(6) 0.058(6) 0.029(5) -0.011(5) 0.000(5) -0.019(5)
C49 0.032(5) 0.050(6) 0.031(6) -0.002(5) -0.003(5) -0.014(5)
C50 0.020(5) 0.046(5) 0.042(6) -0.011(5) 0.007(4) -0.016(5)
C51 0.033(5) 0.038(5) 0.024(5) 0.003(5) -0.006(4) -0.018(5)
C52 0.032(5) 0.038(5) 0.025(5) 0.001(5) -0.005(4) -0.018(5)
C2 0.037(10) 0.066(13) 0.024(11) -0.007(10) 0.012(7) -0.020(10)
C3 0.055(7) 0.067(10) 0.027(9) -0.006(8) 0.003(6) -0.022(7)
C4 0.052(6) 0.051(9) 0.022(9) -0.002(7) 0.009(5) -0.026(6)
C1 0.059(9) 0.066(11) 0.026(9) -0.010(9) 0.010(6) -0.031(8)
C1A 0.075(11) 0.110(19) 0.055(18) -0.031(14) -0.016(11) -0.016(11)

loop_
_atom_type_symbol
_atom_type_description
_atom_type_scat_dispersion_real
_atom_type_scat_dispersion_imag
_atom_type_scat_source
C C 0.0033 0.0016 'International Tables Vol C Tables 4.2.6.8 and 6.1.1.4'
H H 0.0000 0.0000 'International Tables Vol C Tables 4.2.6.8 and 6.1.1.4'
N N 0.0061 0.0033 'International Tables Vol C Tables 4.2.6.8 and 6.1.1.4'
O O 0.0106 0.0060 'International Tables Vol C Tables 4.2.6.8 and 6.1.1.4'

loop_
_geom_angle_atom_site_label_1
_geom_angle_atom_site_label_2
_geom_angle_atom_site_label_3
_geom_angle
C2AA N1 C7 122.3(7)
C3AA N2 C12 128.2(7)
C6 N3 C13 124.4(7)
C0AA N4 C18 127.6(7)
C27 N5 C31 128.7(6)
C28 N6 C36 125.9(7)
C30 N7 C37 131.3(7)
C25 N8 C42 123.2(6)
N4 C0AA C1AA 123.1(7)
N4 C0AA C19 117.6(7)
C1AA C0AA C19 119.1(8)
C0AA C1AA C2AA 121.7(8)
C0AA C1AA C23 120.1(7)
C23 C1AA C2AA 118.1(7)
N1 C2AA C1AA 118.5(7)
N1 C2AA C20 124.1(7)
C1AA C2AA C20 117.5(8)
N2 C3AA C5 120.9(7)
N2 C3AA C21 118.8(8)
C5 C3AA C21 120.1(9)
C3AA C5 C6 124.2(8)
N3 C6 C5 121.2(8)
N3 C6 C22 123.6(7)
C5 C6 C22 115.1(8)
C8 C7 N1 123.5(8)
C8 C7 C12 121.3(8)
C12 C7 N1 115.1(7)
C7 C8 C9 121.1(8)
C10 C9 C8 119.0(8)
C9 C10 C11 121.9(8)
C10 C11 C12 119.3(9)
N2 C12 C11 122.0(8)
C7 C12 N2 120.5(7)
C7 C12 C11 117.2(8)
C14 C13 N3 124.1(8)
C18 C13 N3 117.8(7)
C18 C13 C14 117.5(7)
C13 C14 C15 121.1(8)
C16 C15 C14 120.1(7)
C15 C16 C17 120.5(7)
C18 C17 C16 118.2(8)
C13 C18 N4 117.3(6)
C13 C18 C17 122.7(7)
C17 C18 N4 120.0(7)
O1 C23 C1AA 121.8(7)
O1 C23 C51 120.4(8)
C1AA C23 C51 117.7(7)
O2 C24 C26 120.6(8)
O2 C24 C47 119.1(9)
C26 C24 C47 120.3(7)
N8 C25 C26 120.2(7)
N8 C25 C43 123.1(7)
C26 C25 C43 116.7(7)
C25 C26 C24 120.1(7)
C27 C26 C24 117.6(7)
C27 C26 C25 121.9(8)
N5 C27 C26 120.9(7)
N5 C27 C44 118.2(7)
C26 C27 C44 120.5(8)
N6 C28 C29 121.6(8)
N6 C28 C45 123.7(7)
C29 C28 C45 114.6(8)
C30 C29 C28 126.1(8)
N7 C30 C29 119.2(7)
N7 C30 C46 120.4(8)
C29 C30 C46 120.4(8)
C32 C31 N5 120.3(8)
C36 C31 N5 117.2(7)
C36 C31 C32 122.2(9)
C33 C32 C31 120.1(9)
C34 C33 C32 118.6(8)
C33 C34 C35 122.3(9)
C34 C35 C36 119.8(8)
N6 C36 C35 122.8(8)
C31 C36 N6 119.9(8)
C31 C36 C35 116.9(7)
C38 C37 N7 121.0(8)
C42 C37 N7 119.0(7)
C42 C37 C38 119.7(8)
C39 C38 C37 118.2(9)
C40 C39 C38 121.1(8)
C39 C40 C41 120.9(8)
C42 C41 C40 119.9(8)
C37 C42 N8 117.1(7)
C37 C42 C41 120.1(7)
C41 C42 N8 122.8(8)
C48 C47 C24 120.2(7)
C48 C47 C52 118.4(8)
C52 C47 C24 121.5(8)
C47 C48 C49 120.3(8)
C48 C49 C50 121.6(9)
C49 C50 C51 119.0(8)
C50 C51 C23 117.9(8)
C52 C51 C23 124.0(8)
C52 C51 C50 118.0(7)
C51 C52 C47 122.7(8)
C4 C3 C2 106.1(17)
C3 C4 C1 109(2)
C4 C1 C1A 104.8(18)

loop_
_geom_bond_atom_site_label_1
_geom_bond_atom_site_label_2
_geom_bond_distance
N1 C2AA 1.271(10)
N1 C7 1.436(10)
N2 C3AA 1.342(10)
N2 C12 1.398(10)
N3 C6 1.286(9)
N3 C13 1.396(9)
N4 C0AA 1.317(10)
N4 C18 1.425(9)
N5 C27 1.299(10)
N5 C31 1.444(11)
N6 C28 1.284(9)
N6 C36 1.395(9)
N7 C30 1.323(10)
N7 C37 1.417(10)
N8 C25 1.290(10)
N8 C42 1.423(9)
O1 C23 1.208(8)
O2 C24 1.209(9)
C0AA C1AA 1.380(9)
C0AA C19 1.526(11)
C1AA C2AA 1.481(11)
C1AA C23 1.469(12)
C2AA C20 1.494(10)
C3AA C5 1.370(12)
C3AA C21 1.499(10)
C5 C6 1.427(11)
C6 C22 1.511(12)
C7 C8 1.345(11)
C7 C12 1.380(11)
C8 C9 1.379(12)
C9 C10 1.347(12)
C10 C11 1.361(12)
C11 C12 1.428(12)
C13 C14 1.376(10)
C13 C18 1.373(11)
C14 C15 1.383(10)
C15 C16 1.352(11)
C16 C17 1.389(10)
C17 C18 1.374(10)
C23 C51 1.478(11)
C24 C26 1.467(12)
C24 C47 1.476(11)
C25 C26 1.432(10)
C25 C43 1.502(11)
C26 C27 1.428(11)
C27 C44 1.492(9)
C28 C29 1.408(10)
C28 C45 1.525(12)
C29 C30 1.384(11)
C30 C46 1.477(10)
C31 C32 1.385(10)
C31 C36 1.360(11)
C32 C33 1.384(12)
C33 C34 1.347(12)
C34 C35 1.377(10)
C35 C36 1.423(12)
C37 C38 1.412(10)
C37 C42 1.366(11)
C38 C39 1.386(11)
C39 C40 1.332(11)
C40 C41 1.375(10)
C41 C42 1.374(11)
C47 C48 1.356(11)
C47 C52 1.380(10)
C48 C49 1.362(10)
C49 C50 1.377(11)
C50 C51 1.389(11)
C51 C52 1.368(10)
C2 C3 1.57(2)
C3 C4 1.56(2)
C4 C1 1.57(2)
C1 C1A 1.59(2)
